data_2005187
loop_
_publ_author_name
'Prince, B. J.'
'Turnbull, M. M.'

_publ_section_title
;
 2-Amino-5-bromopyrimidinium Chloride
;
_journal_issue 7
_journal_name_full 'Acta Crystallographica Section C'
_journal_page_first 1843
_journal_page_last 1844
_journal_paper_doi 10.1107/S0108270195016751
_journal_volume 52
_journal_year 1996
_chemical_formula_iupac 'C4 H5 Br1 N3 1+, Cl 1-'
_chemical_formula_sum 'C4 H5 Br Cl N3'
_chemical_formula_weight 210.47
_chemical_name_common '5-BAP hydrochloride'
_chemical_name_systematic
;
 2-Amino-5-bromopyrimidinium chloride
;
_space_group_IT_number 2
_symmetry_cell_setting triclinic
_symmetry_space_group_name_Hall '-P 1'
_symmetry_space_group_name_H-M 'P -1'
_audit_creation_method SHELXL
_cell_angle_alpha 90.68(3)
_cell_angle_beta 102.81(3)
_cell_angle_gamma 103.45(3)
_cell_formula_units_Z 2
_cell_length_a 5.894(2)
_cell_length_b 7.234(3)
_cell_length_c 8.307(3)
_cell_measurement_reflns_used 16
_cell_measurement_temperature 158(2)
_cell_measurement_theta_max 12.22
_cell_measurement_theta_min 5.07
_cell_volume 335.1(2)
_computing_cell_refinement XSCANS
_computing_data_collection 'XSCANS (Siemens, 1994)'
_computing_data_reduction 'SHELXTL-Plus (Sheldrick, 1990a)'
_computing_molecular_graphics SHELXTL-Plus
_computing_publication_material SHELXTL-Plus
_computing_structure_refinement 'SHELXL93 (Sheldrick, 1993)'
_computing_structure_solution 'SHELXS86 (Sheldrick, 1990b)'
_diffrn_ambient_temperature 158(2)
_diffrn_measurement_device 'Siemens P4'
_diffrn_measurement_method \w
_diffrn_radiation_monochromator graphite
_diffrn_radiation_source 'fine-focus sealed tube'
_diffrn_radiation_type MoK\a
_diffrn_radiation_wavelength 0.71073
_diffrn_reflns_av_R_equivalents 0.065
_diffrn_reflns_av_sigmaI/netI 0.0952
_diffrn_reflns_limit_h_max 0
_diffrn_reflns_limit_h_min -6
_diffrn_reflns_limit_k_max 8
_diffrn_reflns_limit_k_min -8
_diffrn_reflns_limit_l_max 9
_diffrn_reflns_limit_l_min -9
_diffrn_reflns_number 1288
_diffrn_reflns_theta_max 24.99
_diffrn_reflns_theta_min 2.52
_diffrn_standards_decay_% 14.7
_diffrn_standards_interval_count 97
_diffrn_standards_number 3
_exptl_absorpt_coefficient_mu 6.437
_exptl_absorpt_correction_T_max 0.626
_exptl_absorpt_correction_T_min 0.292
_exptl_absorpt_correction_type 'refdelf (SHELXS86; Sheldrick, 1990b)'
_exptl_crystal_colour 'pale yellow'
_exptl_crystal_density_diffrn 2.086
_exptl_crystal_description plate
_exptl_crystal_F_000 204
_exptl_crystal_size_max 0.20
_exptl_crystal_size_mid 0.20
_exptl_crystal_size_min 0.07
_refine_diff_density_max 1.21
_refine_diff_density_min -1.02
_refine_ls_extinction_method none
_refine_ls_goodness_of_fit_all 1.05
_refine_ls_goodness_of_fit_obs 0.998
_refine_ls_hydrogen_treatment refxyz
_refine_ls_matrix_type full
_refine_ls_number_parameters 97
_refine_ls_number_reflns 1149
_refine_ls_number_restraints 2
_refine_ls_restrained_S_all 1.976
_refine_ls_restrained_S_obs 0.997
_refine_ls_R_factor_all 0.1160
_refine_ls_R_factor_obs 0.063
_refine_ls_shift/esd_max -0.006
_refine_ls_shift/esd_mean 0.000
_refine_ls_structure_factor_coef Fsqd
_refine_ls_weighting_scheme
;
calc w = 1/[\s^2^(F~o~^2^) + (0.0514P)^2^ + 7.2909P]
where P = (F~o~^2^ + 2F~c~^2^)/3
;
_refine_ls_wR_factor_all 0.318
_refine_ls_wR_factor_obs 0.1365
_reflns_number_observed 847
_reflns_number_total 1160
_reflns_observed_criterion I>2sigma(I)
_cod_data_source_file ta1066.cif
_cod_data_source_block I
_cod_depositor_comments
;
The following automatic conversions were performed:
'_symmetry_cell_setting' value 'Triclinic' changed to 'triclinic'
according to '/home/saulius/struct/CIF-dictionaries/cif_core.dic'
dictionary named 'cif_core.dic' version 2.4.1 from 2010-06-29.

Automatic conversion script
Id: cif_fix_enum 1527 2010-12-29 10:47:43Z saulius 

The following automatic conversions were performed:

'_symmetry_cell_setting' value 'Triclinic' changed to 'triclinic'
according to /home/saulius/struct/CIF-dictionaries/cif_core.dic
dictionary named 'cif_core.dic' version 2.4.1 from 2010-06-29.

Automatic conversion script
Id: cif_fix_values 1715 2011-07-08 13:25:40Z adriana 
;
_cod_original_formula_sum 'C4 H5 Br1 Cl1 N3'
_cod_database_code 2005187

loop_
_symmetry_equiv_pos_as_xyz
'x, y, z'
'-x, -y, -z'

loop_
_atom_site_aniso_label
_atom_site_aniso_U_11
_atom_site_aniso_U_22
_atom_site_aniso_U_33
_atom_site_aniso_U_12
_atom_site_aniso_U_13
_atom_site_aniso_U_23
Br 0.0228(7) 0.0240(7) 0.0267(7) 0.0032(5) 0.0068(5) 0.0020(5)
Cl 0.0166(13) 0.0168(13) 0.0162(15) 0.0063(10) 0.0000(11) -0.0002(11)
N1 0.023(5) 0.013(5) 0.017(5) 0.004(4) 0.003(4) 0.000(4)
N2 0.018(5) 0.025(5) 0.031(6) 0.005(4) 0.004(5) 0.006(5)
N3 0.022(5) 0.020(5) 0.023(5) 0.005(4) 0.007(4) 0.001(4)
C2 0.018(6) 0.017(6) 0.014(6) 0.008(5) 0.001(5) -0.003(5)
C4 0.019(6) 0.016(6) 0.016(6) 0.002(5) 0.009(5) -0.004(5)
C5 0.020(6) 0.014(5) 0.018(6) 0.004(5) 0.007(5) 0.001(5)
C6 0.029(7) 0.019(6) 0.019(7) 0.014(5) 0.015(6) 0.007(5)

loop_
_atom_site_label
_atom_site_occupancy
_atom_site_fract_x
_atom_site_fract_y
_atom_site_fract_z
_atom_site_U_iso_or_equiv
_atom_site_thermal_displace_type
_atom_site_calc_flag
_atom_site_refinement_flags
_atom_site_type_symbol
Br 1 .3136(2) .0096(2) .2871(2) .0247(4) Uani d . Br
Cl 1 -0.8076(5) -0.2901(4) -0.1365(3) .0168(6) Uani d . Cl
N1 1 -0.3807(18) -0.2832(13) .1425(12) .018(2) Uani d . N
H1 1 -0.48(2) -0.280(19) .072(17) .022 Uiso d . H
N2 1 -0.6476(18) -0.4825(15) .2679(13) .025(2) Uani d D N
H2A 1 -0.799(12) -0.463(18) .211(15) .033 Uiso d D H
H2B 1 -0.65(2) -0.562(16) .357(11) .033 Uiso d D H
N3 1 -0.2558(18) -0.3555(14) .4163(12) .022(2) Uani d . N
C2 1 -0.4253(19) -0.3732(15) .2757(14) .016(2) Uani d . C
C4 1 -.044(2) -0.2460(16) .4177(15) .017(2) Uani d . C
H4 1 .07(2) -0.232(17) .506(15) .020 Uiso d . H
C5 1 .0094(19) -0.1547(15) .2813(14) .017(2) Uani d . C
C6 1 -0.164(2) -0.1724(16) .1443(15) .019(3) Uani d . C
H6 1 -0.13(2) -0.127(18) .057(16) .023 Uiso d . H

loop_
_atom_type_symbol
_atom_type_description
_atom_type_scat_dispersion_real
_atom_type_scat_dispersion_imag
_atom_type_scat_source
C C 0.0033 0.0016 'International Tables Vol C Tables 4.2.6.8 and 6.1.1.4'
H H 0.0000 0.0000 'International Tables Vol C Tables 4.2.6.8 and 6.1.1.4'
N N 0.0061 0.0033 'International Tables Vol C Tables 4.2.6.8 and 6.1.1.4'
Cl Cl 0.1484 0.1585 'International Tables Vol C Tables 4.2.6.8 and 6.1.1.4'
Br Br -0.2901 2.4595 'International Tables Vol C Tables 4.2.6.8 and 6.1.1.4'

loop_
_geom_angle_atom_site_label_1
_geom_angle_atom_site_label_2
_geom_angle_atom_site_label_3
_geom_angle
_geom_angle_publ_flag
C2 N1 C6 121.0(10) y
C4 N3 C2 117.2(10) y
N1 C2 N3 121.5(10) y
N1 C2 N2 118.8(10) y
N3 C2 N2 119.7(10) y
N3 C4 C5 122.7(11) y
C6 C5 C4 118.7(10) y
C6 C5 Br 118.9(8) y
C4 C5 Br 122.2(9) y
C5 C6 N1 118.8(10) y

loop_
_geom_bond_atom_site_label_1
_geom_bond_atom_site_label_2
_geom_bond_distance
_geom_bond_publ_flag
Br C5 1.897(11) y
N1 C2 1.335(14) y
N1 C6 1.339(15) y
N2 C2 1.351(14) y
N3 C4 1.312(14) y
N3 C2 1.341(14) y
C4 C5 1.38(2) y
C5 C6 1.33(2) y

loop_
_cod_related_entry_id
_cod_related_entry_database
_cod_related_entry_code
1 ChemSpider 21138240
